data_7151109
loop_
_publ_author_name
'Marchetti, Francesco'
'Sayle, Kerry L.'
'Bentley, Johanne'
'Clegg, William'
'Curtin, Nicola J.'
'Endicott, Jane A.'
'Golding, Bernard T.'
'Griffin, Roger J.'
'Haggerty, Karen'
'Harrington, Ross W.'
'Mesguiche, Veronique'
'Newell, David R.'
'Noble, Martin E. M.'
'Parsons, Rachel J.'
'Pratt, David J.'
'Wang, Lan Z.'
'Hardcastle, Ian R.'

_publ_section_title
;
 Structure-based design of
 2-arylamino-4-cyclohexylmethoxy-5-nitroso-6-aminopyrimidine inhibitors
 of cyclin-dependent kinase 2.
;
_journal_issue 10
_journal_name_full 'Organic &amp; biomolecular chemistry'
_journal_page_first 1577
_journal_page_last 1585
_journal_paper_doi 10.1039/b703241b
_journal_volume 5
_journal_year 2007
_chemical_formula_moiety 'C20 H19 Cl2 N3 O2'
_chemical_formula_sum 'C20 H19 Cl2 N3 O2'
_chemical_formula_weight 404.28
_chemical_name_systematic
;
?
;
_space_group_IT_number 14
_symmetry_cell_setting monoclinic
_symmetry_space_group_name_Hall '-P 2ybc'
_symmetry_space_group_name_H-M 'P 1 21/c 1'
_atom_sites_solution_hydrogens geom
_atom_sites_solution_primary direct
_atom_sites_solution_secondary difmap
_audit_creation_method SHELXL-97
_cell_angle_alpha 90.00
_cell_angle_beta 98.099(1)
_cell_angle_gamma 90.00
_cell_formula_units_Z 4
_cell_length_a 21.9143(10)
_cell_length_b 10.1032(5)
_cell_length_c 8.7088(4)
_cell_measurement_reflns_used 4914
_cell_measurement_temperature 120(2)
_cell_measurement_theta_max 32.75
_cell_measurement_theta_min 3.70
_cell_volume 1908.94(16)
_computing_cell_refinement 'Bruker SAINT'
_computing_data_collection 'Bruker APEX2'
_computing_data_reduction 'Bruker SAINT'
_computing_molecular_graphics 'Bruker SHELXTL'
_computing_publication_material 'Bruker SHELXTL and local programs'
_computing_structure_refinement 'Bruker SHELXTL'
_computing_structure_solution 'Bruker SHELXTL'
_diffrn_ambient_temperature 120(2)
_diffrn_measured_fraction_theta_full 0.988
_diffrn_measured_fraction_theta_max 0.988
_diffrn_measurement_device_type 'Bruker APEX2 CCD diffractometer'
_diffrn_measurement_method 'thin-slice \w scans'
_diffrn_radiation_monochromator 'silicon 111'
_diffrn_radiation_source 'Daresbury SRS station 16.2smx'
_diffrn_radiation_type synchrotron
_diffrn_radiation_wavelength 0.8462
_diffrn_reflns_av_R_equivalents 0.0288
_diffrn_reflns_av_sigmaI/netI 0.0292
_diffrn_reflns_limit_h_max 27
_diffrn_reflns_limit_h_min -27
_diffrn_reflns_limit_k_max 12
_diffrn_reflns_limit_k_min -12
_diffrn_reflns_limit_l_max 10
_diffrn_reflns_limit_l_min -10
_diffrn_reflns_number 13035
_diffrn_reflns_theta_full 32.00
_diffrn_reflns_theta_max 32.00
_diffrn_reflns_theta_min 3.70
_diffrn_standards_decay_% 5
_diffrn_standards_number 0
_exptl_absorpt_coefficient_mu 0.361
_exptl_absorpt_correction_type none
_exptl_crystal_colour colourless
_exptl_crystal_density_diffrn 1.407
_exptl_crystal_density_method 'not measured'
_exptl_crystal_description block
_exptl_crystal_F_000 840
_exptl_crystal_size_max 0.15
_exptl_crystal_size_mid 0.12
_exptl_crystal_size_min 0.10
_refine_diff_density_max 0.268
_refine_diff_density_min -0.294
_refine_diff_density_rms 0.043
_refine_ls_extinction_method none
_refine_ls_goodness_of_fit_ref 1.030
_refine_ls_hydrogen_treatment constr
_refine_ls_matrix_type full
_refine_ls_number_parameters 246
_refine_ls_number_reflns 3886
_refine_ls_number_restraints 0
_refine_ls_restrained_S_all 1.030
_refine_ls_R_factor_all 0.0449
_refine_ls_R_factor_gt 0.0375
_refine_ls_shift/su_max 0.001
_refine_ls_shift/su_mean 0.000
_refine_ls_structure_factor_coef Fsqd
_refine_ls_weighting_details 'calc w=1/[\s^2^(Fo^2^)+(0.0469P)^2^+0.7700P] where P=(Fo^2^+2Fc^2^)/3'
_refine_ls_weighting_scheme calc
_refine_ls_wR_factor_gt 0.0931
_refine_ls_wR_factor_ref 0.0978
_reflns_number_gt 3298
_reflns_number_total 3886
_reflns_threshold_expression I>2\s(I)
_cod_data_source_file b703241b.txt
_cod_data_source_block rjg37_compound_3a
_cod_original_sg_symbol_H-M 'P 21/c'
_cod_database_code 7151109

loop_
_symmetry_equiv_pos_as_xyz
'x, y, z'
'-x, y+1/2, -z+1/2'
'-x, -y, -z'
'x, -y-1/2, z-1/2'

loop_
_atom_site_label
_atom_site_type_symbol
_atom_site_fract_x
_atom_site_fract_y
_atom_site_fract_z
_atom_site_U_iso_or_equiv
_atom_site_adp_type
_atom_site_occupancy
_atom_site_symmetry_multiplicity
_atom_site_calc_flag
_atom_site_refinement_flags
_atom_site_disorder_assembly
_atom_site_disorder_group
Cl1 Cl 0.12693(2) 0.79059(4) 0.70303(5) 0.03598(13) Uani 1 1 d . . .
Cl2 Cl 0.31196(2) 0.92749(4) 0.42687(6) 0.04150(14) Uani 1 1 d . . .
O1 O 0.02925(6) 0.09222(14) 0.18698(16) 0.0455(3) Uani 1 1 d . . .
O2 O 0.53369(6) 0.22473(14) 0.67484(16) 0.0437(3) Uani 1 1 d . . .
N1 N 0.22168(6) 0.84447(13) 0.56435(16) 0.0300(3) Uani 1 1 d . . .
N2 N 0.28214(6) 0.68033(14) 0.45479(16) 0.0297(3) Uani 1 1 d . . .
N3 N 0.26162(6) 0.45620(13) 0.47373(15) 0.0256(3) Uani 1 1 d . . .
C1 C 0.18847(8) 0.74399(17) 0.60966(18) 0.0280(3) Uani 1 1 d . . .
C2 C 0.19836(7) 0.61316(16) 0.58704(17) 0.0250(3) Uani 1 1 d . . .
H2B H 0.1735 0.5466 0.6242 0.030 Uiso 1 1 calc R . .
C3 C 0.24741(7) 0.58177(15) 0.50553(17) 0.0249(3) Uani 1 1 d . . .
C4 C 0.26631(8) 0.80218(16) 0.48881(19) 0.0300(4) Uani 1 1 d . . .
C5 C 0.23431(8) 0.34233(16) 0.54187(19) 0.0293(4) Uani 1 1 d . . .
H5A H 0.2202 0.3706 0.6398 0.035 Uiso 1 1 calc R . .
H5B H 0.2667 0.2744 0.5681 0.035 Uiso 1 1 calc R . .
C6 C 0.18062(7) 0.27972(15) 0.43906(18) 0.0264(3) Uani 1 1 d . . .
C7 C 0.13978(8) 0.35295(17) 0.3355(2) 0.0315(4) Uani 1 1 d . . .
H7A H 0.1468 0.4450 0.3243 0.038 Uiso 1 1 calc R . .
C8 C 0.08893(8) 0.29431(17) 0.2482(2) 0.0332(4) Uani 1 1 d . . .
H8A H 0.0616 0.3458 0.1778 0.040 Uiso 1 1 calc R . .
C9 C 0.07843(8) 0.16024(18) 0.2645(2) 0.0328(4) Uani 1 1 d . . .
C10 C 0.11929(8) 0.08532(17) 0.3662(2) 0.0340(4) Uani 1 1 d . . .
H10A H 0.1124 -0.0069 0.3768 0.041 Uiso 1 1 calc R . .
C11 C 0.16981(8) 0.14461(16) 0.45187(19) 0.0298(4) Uani 1 1 d . . .
H11A H 0.1976 0.0925 0.5205 0.036 Uiso 1 1 calc R . .
C12 C -0.01074(9) 0.1634(2) 0.0720(2) 0.0472(5) Uani 1 1 d . . .
H12A H -0.0441 0.1051 0.0260 0.071 Uiso 1 1 calc R . .
H12B H 0.0127 0.1943 -0.0090 0.071 Uiso 1 1 calc R . .
H12C H -0.0282 0.2396 0.1202 0.071 Uiso 1 1 calc R . .
C13 C 0.30655(7) 0.42387(16) 0.36862(19) 0.0284(4) Uani 1 1 d . . .
H13A H 0.3145 0.5040 0.3091 0.034 Uiso 1 1 calc R . .
H13B H 0.2886 0.3558 0.2937 0.034 Uiso 1 1 calc R . .
C14 C 0.36679(7) 0.37347(16) 0.45302(18) 0.0265(3) Uani 1 1 d . . .
C15 C 0.38614(8) 0.24473(17) 0.4309(2) 0.0333(4) Uani 1 1 d . . .
H15A H 0.3610 0.1880 0.3616 0.040 Uiso 1 1 calc R . .
C16 C 0.44141(8) 0.19774(18) 0.5079(2) 0.0386(4) Uani 1 1 d . . .
H16A H 0.4536 0.1090 0.4925 0.046 Uiso 1 1 calc R . .
C17 C 0.47913(8) 0.28010(18) 0.6078(2) 0.0325(4) Uani 1 1 d . . .
C18 C 0.46069(8) 0.40883(17) 0.6317(2) 0.0336(4) Uani 1 1 d . . .
H18A H 0.4861 0.4657 0.7001 0.040 Uiso 1 1 calc R . .
C19 C 0.40477(8) 0.45377(17) 0.5549(2) 0.0332(4) Uani 1 1 d . . .
H19A H 0.3921 0.5418 0.5725 0.040 Uiso 1 1 calc R . .
C20 C 0.57485(9) 0.3074(2) 0.7745(2) 0.0446(5) Uani 1 1 d . . .
H20A H 0.6146 0.2624 0.8007 0.067 Uiso 1 1 calc R . .
H20B H 0.5572 0.3256 0.8697 0.067 Uiso 1 1 calc R . .
H20C H 0.5810 0.3909 0.7215 0.067 Uiso 1 1 calc R . .

loop_
_atom_site_aniso_label
_atom_site_aniso_U_11
_atom_site_aniso_U_22
_atom_site_aniso_U_33
_atom_site_aniso_U_23
_atom_site_aniso_U_13
_atom_site_aniso_U_12
Cl1 0.0411(3) 0.0305(2) 0.0365(2) -0.00751(17) 0.00616(18) 0.00235(17)
Cl2 0.0365(3) 0.0337(3) 0.0518(3) 0.00807(19) -0.0023(2) -0.00870(18)
O1 0.0455(8) 0.0479(8) 0.0409(8) -0.0032(6) -0.0017(6) -0.0172(6)
O2 0.0319(7) 0.0479(8) 0.0485(8) 0.0046(6) -0.0039(6) 0.0078(6)
N1 0.0330(8) 0.0237(7) 0.0305(8) -0.0013(6) -0.0055(6) -0.0021(6)
N2 0.0285(7) 0.0283(7) 0.0296(7) 0.0030(6) -0.0049(6) -0.0014(6)
N3 0.0288(7) 0.0218(7) 0.0257(7) 0.0026(5) 0.0019(5) -0.0005(5)
C1 0.0318(8) 0.0272(8) 0.0225(8) -0.0028(6) -0.0048(6) 0.0005(7)
C2 0.0297(8) 0.0231(8) 0.0202(7) 0.0000(6) -0.0032(6) -0.0017(6)
C3 0.0262(8) 0.0255(8) 0.0207(8) 0.0012(6) -0.0054(6) -0.0012(6)
C4 0.0299(9) 0.0274(9) 0.0290(9) 0.0022(7) -0.0081(7) -0.0035(7)
C5 0.0344(9) 0.0236(8) 0.0289(9) 0.0074(7) 0.0007(7) -0.0001(7)
C6 0.0307(8) 0.0238(8) 0.0255(8) 0.0029(6) 0.0064(7) 0.0008(6)
C7 0.0349(9) 0.0245(8) 0.0338(9) 0.0059(7) 0.0009(7) -0.0015(7)
C8 0.0328(9) 0.0358(10) 0.0301(9) 0.0059(7) 0.0007(7) -0.0003(7)
C9 0.0341(9) 0.0374(10) 0.0278(9) -0.0048(7) 0.0068(7) -0.0082(7)
C10 0.0456(10) 0.0241(9) 0.0336(9) -0.0020(7) 0.0096(8) -0.0052(7)
C11 0.0374(9) 0.0248(8) 0.0277(8) 0.0023(6) 0.0063(7) 0.0027(7)
C12 0.0359(10) 0.0650(14) 0.0396(11) -0.0057(10) 0.0012(8) -0.0091(9)
C13 0.0322(9) 0.0273(9) 0.0249(8) -0.0017(6) 0.0011(7) 0.0013(7)
C14 0.0288(8) 0.0264(8) 0.0243(8) 0.0030(6) 0.0035(6) 0.0006(6)
C15 0.0317(9) 0.0289(9) 0.0381(10) -0.0051(7) 0.0006(7) -0.0013(7)
C16 0.0382(10) 0.0291(9) 0.0477(11) -0.0025(8) 0.0033(8) 0.0071(8)
C17 0.0276(9) 0.0378(10) 0.0321(9) 0.0089(7) 0.0040(7) 0.0028(7)
C18 0.0347(9) 0.0314(9) 0.0320(9) 0.0028(7) -0.0045(7) -0.0034(7)
C19 0.0381(10) 0.0259(9) 0.0334(9) -0.0004(7) -0.0026(7) 0.0022(7)
C20 0.0319(10) 0.0529(12) 0.0460(11) 0.0138(9) -0.0044(8) -0.0019(9)

loop_
_atom_type_symbol
_atom_type_description
_atom_type_scat_dispersion_real
_atom_type_scat_dispersion_imag
_atom_type_scat_source
C C 0.0033 0.0016 'International Tables Vol C Tables 4.2.6.8 and 6.1.1.4'
H H 0.0000 0.0000 'International Tables Vol C Tables 4.2.6.8 and 6.1.1.4'
N N 0.0061 0.0033 'International Tables Vol C Tables 4.2.6.8 and 6.1.1.4'
O O 0.0106 0.0060 'International Tables Vol C Tables 4.2.6.8 and 6.1.1.4'
Cl Cl 0.1484 0.1585 'International Tables Vol C Tables 4.2.6.8 and 6.1.1.4'

loop_
_geom_angle_atom_site_label_1
_geom_angle_atom_site_label_2
_geom_angle_atom_site_label_3
_geom_angle
_geom_angle_site_symmetry_1
_geom_angle_site_symmetry_3
_geom_angle_publ_flag
C9 O1 C12 117.03(15) . . ?
C17 O2 C20 117.19(15) . . ?
C1 N1 C4 111.81(14) . . ?
C3 N2 C4 115.50(14) . . ?
C3 N3 C5 122.65(14) . . ?
C3 N3 C13 122.14(13) . . ?
C5 N3 C13 115.21(13) . . ?
Cl1 C1 N1 115.00(12) . . ?
Cl1 C1 C2 118.85(13) . . ?
N1 C1 C2 126.15(16) . . ?
C1 C2 H2B 121.9 . . ?
C1 C2 C3 116.23(15) . . ?
H2B C2 C3 121.9 . . ?
N2 C3 N3 117.78(14) . . ?
N2 C3 C2 120.02(14) . . ?
N3 C3 C2 122.20(14) . . ?
Cl2 C4 N1 114.53(12) . . ?
Cl2 C4 N2 115.19(13) . . ?
N1 C4 N2 130.28(16) . . ?
N3 C5 H5A 108.6 . . ?
N3 C5 H5B 108.6 . . ?
N3 C5 C6 114.70(13) . . ?
H5A C5 H5B 107.6 . . ?
H5A C5 C6 108.6 . . ?
H5B C5 C6 108.6 . . ?
C5 C6 C7 122.48(14) . . ?
C5 C6 C11 119.29(14) . . ?
C7 C6 C11 118.18(15) . . ?
C6 C7 H7A 119.3 . . ?
C6 C7 C8 121.40(16) . . ?
H7A C7 C8 119.3 . . ?
C7 C8 H8A 120.2 . . ?
C7 C8 C9 119.51(16) . . ?
H8A C8 C9 120.2 . . ?
O1 C9 C8 124.70(17) . . ?
O1 C9 C10 115.53(16) . . ?
C8 C9 C10 119.77(16) . . ?
C9 C10 H10A 119.9 . . ?
C9 C10 C11 120.18(16) . . ?
H10A C10 C11 119.9 . . ?
C6 C11 C10 120.95(16) . . ?
C6 C11 H11A 119.5 . . ?
C10 C11 H11A 119.5 . . ?
O1 C12 H12A 109.5 . . ?
O1 C12 H12B 109.5 . . ?
O1 C12 H12C 109.5 . . ?
H12A C12 H12B 109.5 . . ?
H12A C12 H12C 109.5 . . ?
H12B C12 H12C 109.5 . . ?
N3 C13 H13A 109.0 . . ?
N3 C13 H13B 109.0 . . ?
N3 C13 C14 112.86(13) . . ?
H13A C13 H13B 107.8 . . ?
H13A C13 C14 109.0 . . ?
H13B C13 C14 109.0 . . ?
C13 C14 C15 120.81(15) . . ?
C13 C14 C19 121.28(15) . . ?
C15 C14 C19 117.91(15) . . ?
C14 C15 H15A 119.4 . . ?
C14 C15 C16 121.15(16) . . ?
H15A C15 C16 119.4 . . ?
C15 C16 H16A 120.0 . . ?
C15 C16 C17 120.07(16) . . ?
H16A C16 C17 120.0 . . ?
O2 C17 C16 115.32(16) . . ?
O2 C17 C18 124.94(16) . . ?
C16 C17 C18 119.73(16) . . ?
C17 C18 H18A 120.3 . . ?
C17 C18 C19 119.40(16) . . ?
H18A C18 C19 120.3 . . ?
C14 C19 C18 121.72(16) . . ?
C14 C19 H19A 119.1 . . ?
C18 C19 H19A 119.1 . . ?
O2 C20 H20A 109.5 . . ?
O2 C20 H20B 109.5 . . ?
O2 C20 H20C 109.5 . . ?
H20A C20 H20B 109.5 . . ?
H20A C20 H20C 109.5 . . ?
H20B C20 H20C 109.5 . . ?

loop_
_geom_bond_atom_site_label_1
_geom_bond_atom_site_label_2
_geom_bond_distance
_geom_bond_site_symmetry_2
_geom_bond_publ_flag
Cl1 C1 1.7350(17) . ?
Cl2 C4 1.7455(17) . ?
O1 C9 1.373(2) . ?
O1 C12 1.428(2) . ?
O2 C17 1.374(2) . ?
O2 C20 1.430(2) . ?
N1 C1 1.340(2) . ?
N1 C4 1.324(2) . ?
N2 C3 1.364(2) . ?
N2 C4 1.324(2) . ?
N3 C3 1.344(2) . ?
N3 C5 1.461(2) . ?
N3 C13 1.472(2) . ?
C1 C2 1.358(2) . ?
C2 H2B 0.950 . ?
C2 C3 1.405(2) . ?
C5 H5A 0.990 . ?
C5 H5B 0.990 . ?
C5 C6 1.513(2) . ?
C6 C7 1.391(2) . ?
C6 C11 1.393(2) . ?
C7 H7A 0.950 . ?
C7 C8 1.390(2) . ?
C8 H8A 0.950 . ?
C8 C9 1.385(2) . ?
C9 C10 1.391(3) . ?
C10 H10A 0.950 . ?
C10 C11 1.381(2) . ?
C11 H11A 0.950 . ?
C12 H12A 0.980 . ?
C12 H12B 0.980 . ?
C12 H12C 0.980 . ?
C13 H13A 0.990 . ?
C13 H13B 0.990 . ?
C13 C14 1.506(2) . ?
C14 C15 1.390(2) . ?
C14 C19 1.389(2) . ?
C15 H15A 0.950 . ?
C15 C16 1.383(2) . ?
C16 H16A 0.950 . ?
C16 C17 1.389(3) . ?
C17 C18 1.386(3) . ?
C18 H18A 0.950 . ?
C18 C19 1.387(2) . ?
C19 H19A 0.950 . ?
C20 H20A 0.980 . ?
C20 H20B 0.980 . ?
C20 H20C 0.980 . ?

loop_
_geom_torsion_atom_site_label_1
_geom_torsion_atom_site_label_2
_geom_torsion_atom_site_label_3
_geom_torsion_atom_site_label_4
_geom_torsion
_geom_torsion_site_symmetry_1
_geom_torsion_site_symmetry_2
_geom_torsion_site_symmetry_3
_geom_torsion_site_symmetry_4
_geom_torsion_publ_flag
C4 N1 C1 Cl1 -177.56(11) . . . . ?
C4 N1 C1 C2 1.5(2) . . . . ?
Cl1 C1 C2 C3 177.63(11) . . . . ?
N1 C1 C2 C3 -1.4(2) . . . . ?
C5 N3 C3 N2 170.27(13) . . . . ?
C5 N3 C3 C2 -10.2(2) . . . . ?
C13 N3 C3 N2 -9.0(2) . . . . ?
C13 N3 C3 C2 170.49(14) . . . . ?
C4 N2 C3 N3 179.93(14) . . . . ?
C4 N2 C3 C2 0.4(2) . . . . ?
C1 C2 C3 N2 0.3(2) . . . . ?
C1 C2 C3 N3 -179.18(14) . . . . ?
C3 N2 C4 Cl2 178.76(11) . . . . ?
C3 N2 C4 N1 -0.3(3) . . . . ?
C1 N1 C4 Cl2 -179.66(11) . . . . ?
C1 N1 C4 N2 -0.6(2) . . . . ?
C3 N3 C5 C6 98.09(18) . . . . ?
C13 N3 C5 C6 -82.58(17) . . . . ?
N3 C5 C6 C7 -32.9(2) . . . . ?
N3 C5 C6 C11 149.70(15) . . . . ?
C5 C6 C7 C8 -176.58(16) . . . . ?
C11 C6 C7 C8 0.9(3) . . . . ?
C6 C7 C8 C9 0.2(3) . . . . ?
C12 O1 C9 C8 5.5(3) . . . . ?
C12 O1 C9 C10 -174.82(16) . . . . ?
C7 C8 C9 O1 178.66(16) . . . . ?
C7 C8 C9 C10 -1.0(3) . . . . ?
O1 C9 C10 C11 -178.98(15) . . . . ?
C8 C9 C10 C11 0.7(3) . . . . ?
C9 C10 C11 C6 0.4(3) . . . . ?
C5 C6 C11 C10 176.37(15) . . . . ?
C7 C6 C11 C10 -1.2(2) . . . . ?
C3 N3 C13 C14 106.71(17) . . . . ?
C5 N3 C13 C14 -72.63(17) . . . . ?
N3 C13 C14 C15 115.33(17) . . . . ?
N3 C13 C14 C19 -64.8(2) . . . . ?
C13 C14 C15 C16 179.97(17) . . . . ?
C19 C14 C15 C16 0.1(3) . . . . ?
C14 C15 C16 C17 -0.9(3) . . . . ?
C20 O2 C17 C16 178.01(16) . . . . ?
C20 O2 C17 C18 -1.2(3) . . . . ?
C15 C16 C17 O2 -178.23(16) . . . . ?
C15 C16 C17 C18 1.0(3) . . . . ?
O2 C17 C18 C19 178.94(16) . . . . ?
C16 C17 C18 C19 -0.2(3) . . . . ?
C17 C18 C19 C14 -0.6(3) . . . . ?
C13 C14 C19 C18 -179.17(16) . . . . ?
C15 C14 C19 C18 0.7(3) . . . . ?

loop_
_cod_related_entry_id
_cod_related_entry_database
_cod_related_entry_code
1 ChemSpider 17624152
